data_1529171
loop_
_publ_author_name
'Rykhal', R.M.'
'Yarmolyuk, Ya.P.'
'Zarechnyuk, O.S.'

_publ_section_title
;
 Crystal structure of the compounds La Co Al4, Ce Co Al4 and Pr Co Al4
;
_journal_name_full
;
Dopovidi Akademii Nauk Ukrains'koi RSR, Seriya A: Fiziko-Tekhnichni ta 
Matematichni Nauki
;
_journal_page_first 265
_journal_page_last 268
_journal_volume 1977
_journal_year 1977
_chemical_formula_sum 'Al4 Co La'
_chemical_name_systematic 'La Co Al4'
_space_group_IT_number 51
_symmetry_space_group_name_Hall '-P 2a 2a'
_symmetry_space_group_name_H-M 'P m m a'
_cell_angle_alpha 90
_cell_angle_beta 90
_cell_angle_gamma 90
_cell_formula_units_Z 2
_cell_length_a 7.701
_cell_length_b 4.082
_cell_length_c 7.023
_cell_volume 220.771
_citation_journal_id_ASTM DUKABM
_cod_data_source_file Rykhal_DUKABM_1977_4.cif
_cod_data_source_block Al4Co1La1
_cod_original_cell_volume 220.7714
_cod_original_formula_sum 'Al4 Co1 La1'
_cod_database_code 1529171

loop_
_symmetry_equiv_pos_as_xyz
x,y,z
-x+1/2,-y,z
x+1/2,-y,-z
-x,y,-z
-x,-y,-z
x-1/2,y,-z
-x-1/2,y,z
x,-y,z

loop_
_atom_site_label
_atom_site_type_symbol
_atom_site_fract_x
_atom_site_fract_y
_atom_site_fract_z
_atom_site_occupancy
_atom_site_U_iso_or_equiv
La1 La 0.25 0 0.388 1 0.0
Al3 Al 0 0 0 1 0.0
Al2 Al 0.25 0.5 0.022 1 0.0
Co1 Co 0.25 0 0.813 1 0.0
Al1 Al 0.061 0.5 0.708 1 0.0
